data_7248237
loop_
_publ_author_name
'Novikov, Anton P.'
'Volkov, Mikhail A.'

_publ_section_title
;
 The influence of the alkoxy substituent length on the crystal structures
 of Tc(v) complexes with pyrazine
;
_journal_issue 12
_journal_name_full CrystEngComm
_journal_page_first 1747
_journal_page_last 1755
_journal_paper_doi 10.1039/D4CE00029C
_journal_volume 26
_journal_year 2024
_chemical_formula_moiety 'C14 H21 Cl2 N4 O2 Tc'
_chemical_formula_sum 'C14 H21 Cl2 N4 O2 Tc'
_chemical_formula_weight 446.25
_space_group_crystal_system triclinic
_space_group_IT_number 2
_space_group_name_Hall '-P 1'
_space_group_name_H-M_alt 'P -1'
_atom_sites_solution_hydrogens geom
_atom_sites_solution_primary dual
_audit_creation_date 2023-07-10
_audit_creation_method
;
Olex2 1.5
(compiled 2023.03.06 svn.rbb2c1857 for OlexSys, GUI svn.r6748)
;
_audit_update_record
;
2023-10-18 deposited with the CCDC.	2024-02-13 downloaded from the CCDC.
;
_cell_angle_alpha 69.993(2)
_cell_angle_beta 84.129(2)
_cell_angle_gamma 83.815(2)
_cell_formula_units_Z 4
_cell_length_a 9.0399(5)
_cell_length_b 14.1450(8)
_cell_length_c 14.9860(8)
_cell_measurement_reflns_used 4539
_cell_measurement_temperature 100(2)
_cell_measurement_theta_max 29.474
_cell_measurement_theta_min 2.608
_cell_volume 1785.73(17)
_computing_cell_refinement 'SAINT V8.40B (Bruker, 2020)'
_computing_data_reduction 'SAINT V8.40B (Bruker, 2020)'
_computing_molecular_graphics 'Olex2 1.5 (Dolomanov et al., 2009)'
_computing_publication_material 'Olex2 1.5 (Dolomanov et al., 2009)'
_computing_structure_refinement 'SHELXL 2018/3 (Sheldrick, 2015)'
_computing_structure_solution 'SHELXT 2018/2 (Sheldrick, 2018)'
_diffrn_ambient_temperature 100(2)
_diffrn_measured_fraction_theta_full 0.978
_diffrn_measured_fraction_theta_max 0.975
_diffrn_measurement_device_type 'Bruker KAPPA APEX II area-detector diffractometer'
_diffrn_radiation_type MoK\a
_diffrn_radiation_wavelength 0.71073
_diffrn_reflns_av_R_equivalents 0.0559
_diffrn_reflns_av_unetI/netI 0.0659
_diffrn_reflns_Laue_measured_fraction_full 0.978
_diffrn_reflns_Laue_measured_fraction_max 0.975
_diffrn_reflns_limit_h_max 11
_diffrn_reflns_limit_h_min -11
_diffrn_reflns_limit_k_max 18
_diffrn_reflns_limit_k_min -18
_diffrn_reflns_limit_l_max 19
_diffrn_reflns_limit_l_min -19
_diffrn_reflns_number 24202
_diffrn_reflns_point_group_measured_fraction_full 0.978
_diffrn_reflns_point_group_measured_fraction_max 0.975
_diffrn_reflns_theta_full 25.242
_diffrn_reflns_theta_max 27.499
_diffrn_reflns_theta_min 4.102
_exptl_absorpt_coefficient_mu 1.119
_exptl_absorpt_correction_T_max 1.0000
_exptl_absorpt_correction_T_min 0.9018
_exptl_absorpt_correction_type multi-scan
_exptl_absorpt_process_details
;
SADABS-2016/2 (Bruker,2016/2) was used for absorption correction.
wR2(int) was 0.0638 before and 0.0545 after correction.
The Ratio of minimum to maximum transmission is 0.9018.
The \l/2 correction factor is Not present.
;
_exptl_crystal_colour green
_exptl_crystal_colour_primary green
_exptl_crystal_density_diffrn 1.660
_exptl_crystal_description plate
_exptl_crystal_F_000 904
_exptl_crystal_size_max 0.4
_exptl_crystal_size_mid 0.2
_exptl_crystal_size_min 0.13
_refine_diff_density_max 2.807
_refine_diff_density_min -2.129
_refine_diff_density_rms 0.127
_refine_ls_extinction_method none
_refine_ls_goodness_of_fit_ref 1.037
_refine_ls_hydrogen_treatment constr
_refine_ls_matrix_type full
_refine_ls_number_parameters 417
_refine_ls_number_reflns 8008
_refine_ls_number_restraints 6
_refine_ls_restrained_S_all 1.048
_refine_ls_R_factor_all 0.0572
_refine_ls_R_factor_gt 0.0407
_refine_ls_shift/su_max 0.001
_refine_ls_shift/su_mean 0.000
_refine_ls_structure_factor_coef Fsqd
_refine_ls_weighting_details 'w=1/[\s^2^(Fo^2^)+(0.0253P)^2^+2.2487P] where P=(Fo^2^+2Fc^2^)/3'
_refine_ls_weighting_scheme calc
_refine_ls_wR_factor_gt 0.0814
_refine_ls_wR_factor_ref 0.0886
_reflns_Friedel_coverage 0.000
_reflns_number_gt 6372
_reflns_number_total 8008
_reflns_threshold_expression 'I > 2\s(I)'
_cod_data_source_file d4ce00029c2.cif
_cod_data_source_block mv44_lt_2_0m
_cod_depositor_comments 'Adding full bibliography for 7248235--7248244.cif.'
_cod_database_code 7248237
_shelx_shelxl_version_number 2018/3
_shelx_space_group_comment
;
The symmetry employed for this shelxl refinement is uniquely defined
by the following loop, which should always be used as a source of
symmetry information in preference to the above space-group names.
They are only intended as comments.
;
_shelx_estimated_absorpt_t_max 0.868
_shelx_estimated_absorpt_t_min 0.663
_olex2_refinement_description
;
1. Uiso/Uaniso restraints and constraints
Uanis(C32) \\sim Ueq: with sigma of 0.01 and sigma for terminal atoms of 0.02
2.a Secondary CH2 refined with riding coordinates:
 C12(H12A,H12B), C13(H13A,H13B), C11(H11A,H11B), C10(H10A,H10B), C30(H30A,
 H30B), C9(H9A,H9B), C29(H29A,H29B), C31(H31A,H31B), C32(H32A,H32B), C33(H33A,
 H33B)
2.b Aromatic/amide H refined with riding coordinates:
 C24(H24), C22(H22), C23(H23), C21(H21), C4(H4), C26(H26), C2(H2), C3(H3),
 C5(H5), C28(H28), C6(H6), C1(H1), C27(H27), C25(H25), C7(H7), C8(H8)
2.c Idealised Me refined as rotating group:
 C14(H14A,H14B,H14C), C34(H34A,H34B,H34C)
;
_olex2_submission_special_instructions 'No special instructions were received'

loop_
_space_group_symop_operation_xyz
'x, y, z'
'-x, -y, -z'

loop_
_atom_site_label
_atom_site_type_symbol
_atom_site_fract_x
_atom_site_fract_y
_atom_site_fract_z
_atom_site_U_iso_or_equiv
_atom_site_adp_type
_atom_site_occupancy
_atom_site_site_symmetry_order
_atom_site_calc_flag
_atom_site_refinement_flags_posn
_atom_site_refinement_flags_adp
_atom_site_refinement_flags_occupancy
_atom_site_disorder_assembly
_atom_site_disorder_group
Tc1 Tc 0.97313(3) 0.30464(2) 0.36869(2) 0.00860(8) Uani 1 1 d . . . . .
Tc2 Tc 0.51722(3) 0.21643(2) 0.13754(2) 0.00940(8) Uani 1 1 d . . . . .
Cl1 Cl 0.78666(9) 0.44835(6) 0.33502(6) 0.01352(18) Uani 1 1 d . . . . .
Cl2 Cl 1.15589(9) 0.16650(6) 0.41217(7) 0.01601(19) Uani 1 1 d . . . . .
Cl22 Cl 0.65636(9) 0.36091(6) 0.09664(7) 0.01542(19) Uani 1 1 d . . . . .
Cl21 Cl 0.37901(10) 0.06949(7) 0.16510(7) 0.0181(2) Uani 1 1 d . . . . .
O21 O 0.6028(3) 0.18899(18) 0.03003(17) 0.0129(5) Uani 1 1 d . . . . .
O1 O 0.9823(3) 0.32856(18) 0.48327(17) 0.0122(5) Uani 1 1 d . . . . .
O22 O 0.4442(3) 0.22282(19) 0.24248(18) 0.0159(6) Uani 1 1 d . . . . .
N21 N 0.3389(3) 0.3073(2) 0.0612(2) 0.0091(6) Uani 1 1 d . . . . .
O2 O 0.9338(3) 0.29157(18) 0.26685(17) 0.0135(5) Uani 1 1 d . . . . .
N1 N 0.8020(3) 0.2064(2) 0.4419(2) 0.0094(6) Uani 1 1 d . . . . .
N22 N 0.0995(3) 0.4153(2) -0.0434(2) 0.0145(7) Uani 1 1 d . . . . .
N3 N 1.1450(3) 0.4031(2) 0.3001(2) 0.0106(6) Uani 1 1 d . . . . .
N2 N 0.5763(3) 0.0825(2) 0.5421(2) 0.0178(7) Uani 1 1 d . . . . .
N24 N 0.9362(4) -0.0020(2) 0.3094(2) 0.0195(7) Uani 1 1 d . . . . .
N23 N 0.7001(3) 0.1203(2) 0.2105(2) 0.0110(6) Uani 1 1 d . . . . .
N4 N 1.3737(3) 0.5271(2) 0.2053(2) 0.0197(7) Uani 1 1 d . . . . .
C12 C 1.0535(4) 0.2462(3) 0.7953(3) 0.0180(8) Uani 1 1 d . . . . .
H12A H 0.971240 0.278994 0.825897 0.022 Uiso 1 1 calc R U . . .
H12B H 1.141981 0.285015 0.785988 0.022 Uiso 1 1 calc R U . . .
C24 C 0.1974(4) 0.3035(3) 0.1011(3) 0.0115(7) Uani 1 1 d . . . . .
H24 H 0.178377 0.262790 0.165587 0.014 Uiso 1 1 calc R U . . .
C13 C 1.0895(4) 0.1393(3) 0.8627(3) 0.0177(8) Uani 1 1 d . . . . .
H13A H 1.005872 0.097853 0.866989 0.021 Uiso 1 1 calc R U . . .
H13B H 1.179754 0.108922 0.836371 0.021 Uiso 1 1 calc R U . . .
C11 C 1.0088(4) 0.2521(3) 0.6982(3) 0.0162(8) Uani 1 1 d . . . . .
H11A H 0.921298 0.212588 0.706877 0.019 Uiso 1 1 calc R U . . .
H11B H 1.091852 0.221406 0.666188 0.019 Uiso 1 1 calc R U . . .
C22 C 0.2406(4) 0.4190(3) -0.0809(3) 0.0143(8) Uani 1 1 d . . . . .
H22 H 0.259461 0.459436 -0.145519 0.017 Uiso 1 1 calc R U . . .
C23 C 0.0803(4) 0.3583(3) 0.0490(3) 0.0132(8) Uani 1 1 d . . . . .
H23 H -0.017316 0.355717 0.079530 0.016 Uiso 1 1 calc R U . . .
C21 C 0.3596(4) 0.3667(3) -0.0298(3) 0.0126(7) Uani 1 1 d . . . . .
H21 H 0.457713 0.372860 -0.059503 0.015 Uiso 1 1 calc R U . . .
C4 C 0.6707(4) 0.2125(3) 0.4046(3) 0.0129(7) Uani 1 1 d . . . . .
H4 H 0.653863 0.259718 0.343175 0.015 Uiso 1 1 calc R U . . .
C26 C 0.7932(4) -0.0153(3) 0.3407(3) 0.0181(8) Uani 1 1 d . . . . .
H26 H 0.771806 -0.068216 0.398630 0.022 Uiso 1 1 calc R U . . .
C2 C 0.7084(4) 0.0767(3) 0.5773(3) 0.0154(8) Uani 1 1 d . . . . .
H2 H 0.725482 0.028806 0.638364 0.019 Uiso 1 1 calc R U . . .
C3 C 0.5595(4) 0.1504(3) 0.4549(3) 0.0160(8) Uani 1 1 d . . . . .
H3 H 0.468131 0.156208 0.426521 0.019 Uiso 1 1 calc R U . . .
C5 C 1.1300(4) 0.4719(3) 0.2125(2) 0.0122(7) Uani 1 1 d . . . . .
H5 H 1.040230 0.478999 0.182125 0.015 Uiso 1 1 calc R U . . .
C28 C 0.8431(4) 0.1340(3) 0.1782(3) 0.0139(8) Uani 1 1 d . . . . .
H28 H 0.865135 0.186922 0.120470 0.017 Uiso 1 1 calc R U . . .
C6 C 1.2452(4) 0.5324(3) 0.1665(3) 0.0191(9) Uani 1 1 d . . . . .
H6 H 1.231806 0.579692 0.104596 0.023 Uiso 1 1 calc R U . . .
C1 C 0.8215(4) 0.1375(3) 0.5289(3) 0.0126(7) Uani 1 1 d . . . . .
H1 H 0.913230 0.130653 0.557093 0.015 Uiso 1 1 calc R U . . .
C14 C 1.1159(5) 0.1375(3) 0.9616(3) 0.0271(10) Uani 1 1 d . . . . .
H14A H 1.202488 0.174997 0.958241 0.041 Uiso 1 1 calc R U . . .
H14B H 1.134557 0.067434 1.003155 0.041 Uiso 1 1 calc R U . . .
H14C H 1.027604 0.168743 0.987479 0.041 Uiso 1 1 calc R U . . .
C27 C 0.9583(4) 0.0731(3) 0.2268(3) 0.0179(8) Uani 1 1 d . . . . .
H27 H 1.057670 0.084837 0.200771 0.021 Uiso 1 1 calc R U . . .
C25 C 0.6757(4) 0.0441(3) 0.2930(3) 0.0155(8) Uani 1 1 d . . . . .
H25 H 0.576387 0.031288 0.318419 0.019 Uiso 1 1 calc R U . . .
C34 C 0.4523(5) 0.3538(4) -0.4267(3) 0.0338(11) Uani 1 1 d . . . . .
H34A H 0.509064 0.308173 -0.456553 0.051 Uiso 1 1 calc R U . . .
H34B H 0.502995 0.416018 -0.443090 0.051 Uiso 1 1 calc R U . . .
H34C H 0.351853 0.370082 -0.449643 0.051 Uiso 1 1 calc R U . . .
C10 C 0.9705(5) 0.3610(3) 0.6344(3) 0.0200(9) Uani 1 1 d . . . . .
H10A H 0.905386 0.396093 0.672483 0.024 Uiso 1 1 calc R U . . .
H10B H 1.063739 0.395835 0.614489 0.024 Uiso 1 1 calc R U . . .
C7 C 1.3859(4) 0.4598(3) 0.2928(3) 0.0209(9) Uani 1 1 d . . . . .
H7 H 1.474631 0.454396 0.323750 0.025 Uiso 1 1 calc R U . . .
C8 C 1.2735(4) 0.3976(3) 0.3399(3) 0.0167(8) Uani 1 1 d . . . . .
H8 H 1.287777 0.350069 0.401523 0.020 Uiso 1 1 calc R U . . .
C30 C 0.6665(5) 0.1618(3) -0.1206(3) 0.0265(10) Uani 1 1 d . . . . .
H30A H 0.723166 0.222567 -0.139292 0.032 Uiso 1 1 calc R U . . .
H30B H 0.723473 0.112855 -0.147514 0.032 Uiso 1 1 calc R U . . .
C9 C 0.8936(4) 0.3710(3) 0.5465(3) 0.0192(8) Uani 1 1 d . . . . .
H9A H 0.799390 0.337270 0.566044 0.023 Uiso 1 1 calc R U . . .
H9B H 0.867826 0.443446 0.512258 0.023 Uiso 1 1 calc R U . . .
C29 C 0.6562(5) 0.1161(3) -0.0137(3) 0.0241(9) Uani 1 1 d . . . . .
H29A H 0.588282 0.061006 0.006185 0.029 Uiso 1 1 calc R U . . .
H29B H 0.756026 0.086596 0.008005 0.029 Uiso 1 1 calc R U . . .
C31 C 0.5191(7) 0.1908(4) -0.1633(3) 0.0522(16) Uani 1 1 d . . . . .
H31A H 0.457519 0.236280 -0.134083 0.063 Uiso 1 1 calc R U . . .
H31B H 0.465198 0.129938 -0.151529 0.063 Uiso 1 1 calc R U . . .
C32 C 0.5476(10) 0.2457(6) -0.2728(5) 0.106(3) Uani 1 1 d . U . . .
H32A H 0.633483 0.286752 -0.281792 0.127 Uiso 1 1 calc R U . . .
H32B H 0.579646 0.192999 -0.301861 0.127 Uiso 1 1 calc R U . . .
C33 C 0.4417(8) 0.3045(5) -0.3225(4) 0.070(2) Uani 1 1 d . . . . .
H33A H 0.416059 0.359337 -0.295287 0.085 Uiso 1 1 calc R U . . .
H33B H 0.353568 0.264368 -0.307503 0.085 Uiso 1 1 calc R U . . .

loop_
_atom_site_aniso_label
_atom_site_aniso_U_11
_atom_site_aniso_U_22
_atom_site_aniso_U_33
_atom_site_aniso_U_23
_atom_site_aniso_U_13
_atom_site_aniso_U_12
Tc1 0.00728(13) 0.01045(14) 0.00716(14) -0.00160(11) -0.00072(11) -0.00117(11)
Tc2 0.00799(14) 0.01048(15) 0.00831(15) -0.00133(11) -0.00049(11) -0.00078(11)
Cl1 0.0113(4) 0.0135(4) 0.0139(4) -0.0022(3) -0.0031(3) 0.0014(3)
Cl2 0.0103(4) 0.0144(4) 0.0195(5) -0.0019(4) -0.0004(4) 0.0025(3)
Cl22 0.0144(4) 0.0119(4) 0.0197(5) -0.0038(4) -0.0030(4) -0.0033(3)
Cl21 0.0157(4) 0.0131(4) 0.0226(5) -0.0005(4) -0.0038(4) -0.0052(3)
O21 0.0118(12) 0.0131(12) 0.0131(13) -0.0037(10) -0.0010(11) 0.0005(10)
O1 0.0109(12) 0.0152(13) 0.0098(12) -0.0031(10) 0.0000(10) -0.0023(10)
O22 0.0126(12) 0.0211(14) 0.0121(13) -0.0039(11) -0.0012(11) 0.0014(11)
N21 0.0102(14) 0.0076(14) 0.0101(15) -0.0039(12) -0.0008(12) 0.0004(11)
O2 0.0128(12) 0.0171(13) 0.0115(13) -0.0054(11) 0.0002(11) -0.0037(10)
N1 0.0096(13) 0.0091(14) 0.0084(14) -0.0019(12) -0.0013(12) 0.0004(11)
N22 0.0153(15) 0.0130(15) 0.0163(16) -0.0054(13) -0.0077(13) 0.0017(12)
N3 0.0105(14) 0.0111(14) 0.0107(15) -0.0045(12) -0.0010(12) 0.0004(12)
N2 0.0154(15) 0.0198(17) 0.0177(17) -0.0058(14) 0.0022(14) -0.0034(13)
N24 0.0199(16) 0.0156(16) 0.0224(18) -0.0044(14) -0.0089(15) 0.0022(13)
N23 0.0119(14) 0.0098(14) 0.0109(15) -0.0026(12) -0.0035(12) 0.0004(12)
N4 0.0158(16) 0.0199(17) 0.0213(18) -0.0047(14) 0.0037(14) -0.0047(14)
C12 0.024(2) 0.0165(19) 0.0136(19) -0.0053(16) -0.0011(17) -0.0025(16)
C24 0.0085(16) 0.0118(17) 0.0137(18) -0.0032(14) -0.0022(14) 0.0000(13)
C13 0.0221(19) 0.0189(19) 0.0129(19) -0.0065(16) -0.0027(16) 0.0001(16)
C11 0.0198(19) 0.0187(19) 0.0113(18) -0.0057(15) -0.0027(16) -0.0036(16)
C22 0.0193(18) 0.0116(17) 0.0111(18) -0.0018(15) -0.0024(15) -0.0026(15)
C23 0.0121(17) 0.0136(18) 0.0144(19) -0.0059(15) -0.0001(15) -0.0001(14)
C21 0.0133(17) 0.0087(16) 0.0141(18) -0.0014(14) 0.0002(15) -0.0020(14)
C4 0.0128(17) 0.0109(17) 0.0144(19) -0.0034(15) -0.0023(15) -0.0003(14)
C26 0.022(2) 0.0147(19) 0.014(2) -0.0002(16) -0.0053(17) 0.0005(16)
C2 0.0167(18) 0.0147(18) 0.0116(18) -0.0001(15) 0.0009(15) -0.0034(15)
C3 0.0145(18) 0.0186(19) 0.0158(19) -0.0057(16) -0.0015(16) -0.0058(15)
C5 0.0137(17) 0.0133(17) 0.0102(17) -0.0044(14) -0.0051(15) 0.0019(14)
C28 0.0119(17) 0.0139(18) 0.0152(19) -0.0036(15) -0.0005(15) -0.0025(14)
C6 0.024(2) 0.0179(19) 0.0116(19) -0.0015(16) 0.0052(16) -0.0012(16)
C1 0.0140(17) 0.0109(17) 0.0115(18) -0.0014(14) -0.0049(15) 0.0007(14)
C14 0.042(3) 0.022(2) 0.015(2) -0.0055(17) -0.006(2) 0.0064(19)
C27 0.0132(18) 0.0168(19) 0.025(2) -0.0089(17) -0.0036(17) -0.0001(15)
C25 0.0164(18) 0.0133(18) 0.0140(19) -0.0015(15) -0.0023(16) 0.0020(15)
C34 0.029(2) 0.045(3) 0.028(3) -0.014(2) -0.009(2) 0.007(2)
C10 0.034(2) 0.0146(19) 0.0124(19) -0.0059(16) -0.0039(18) -0.0010(17)
C7 0.0112(17) 0.021(2) 0.029(2) -0.0050(18) -0.0056(17) -0.0035(16)
C8 0.0137(17) 0.0169(19) 0.017(2) -0.0012(16) -0.0071(16) -0.0021(15)
C30 0.038(2) 0.023(2) 0.022(2) -0.0147(18) 0.018(2) -0.0133(19)
C9 0.024(2) 0.021(2) 0.0136(19) -0.0079(16) 0.0000(17) 0.0006(16)
C29 0.024(2) 0.023(2) 0.029(2) -0.0158(19) -0.0070(19) 0.0075(17)
C31 0.076(4) 0.058(4) 0.025(3) -0.027(3) -0.023(3) 0.048(3)
C32 0.154(6) 0.124(6) 0.037(3) -0.048(4) -0.022(4) 0.087(5)
C33 0.103(5) 0.053(4) 0.025(3) 0.006(3) 0.019(3) 0.043(4)

loop_
_atom_type_symbol
_atom_type_description
_atom_type_scat_dispersion_real
_atom_type_scat_dispersion_imag
_atom_type_scat_source
C C 0.0033 0.0016 'International Tables Vol C Tables 4.2.6.8 and 6.1.1.4'
H H 0.0000 0.0000 'International Tables Vol C Tables 4.2.6.8 and 6.1.1.4'
Cl Cl 0.1484 0.1585 'International Tables Vol C Tables 4.2.6.8 and 6.1.1.4'
N N 0.0061 0.0033 'International Tables Vol C Tables 4.2.6.8 and 6.1.1.4'
O O 0.0106 0.0060 'International Tables Vol C Tables 4.2.6.8 and 6.1.1.4'
Tc Tc -1.4390 0.7593 'International Tables Vol C Tables 4.2.6.8 and 6.1.1.4'

loop_
_geom_angle_atom_site_label_1
_geom_angle_atom_site_label_2
_geom_angle_atom_site_label_3
_geom_angle
_geom_angle_site_symmetry_1
_geom_angle_site_symmetry_3
_geom_angle_publ_flag
Cl2 Tc1 Cl1 175.85(3) . . ?
O1 Tc1 Cl1 84.05(8) . . ?
O1 Tc1 Cl2 91.80(8) . . ?
O1 Tc1 N1 86.21(10) . . ?
O1 Tc1 N3 91.89(10) . . ?
O2 Tc1 Cl1 87.19(9) . . ?
O2 Tc1 Cl2 96.94(9) . . ?
O2 Tc1 O1 169.96(11) . . ?
O2 Tc1 N1 88.84(11) . . ?
O2 Tc1 N3 93.08(11) . . ?
N1 Tc1 Cl1 89.61(8) . . ?
N1 Tc1 Cl2 90.08(8) . . ?
N3 Tc1 Cl1 90.44(8) . . ?
N3 Tc1 Cl2 89.73(8) . . ?
N3 Tc1 N1 178.08(12) . . ?
Cl22 Tc2 Cl21 175.07(3) . . ?
O21 Tc2 Cl22 90.20(7) . . ?
O21 Tc2 Cl21 85.15(7) . . ?
O21 Tc2 N21 91.61(11) . . ?
O21 Tc2 N23 85.99(11) . . ?
O22 Tc2 Cl22 96.04(9) . . ?
O22 Tc2 Cl21 88.76(9) . . ?
O22 Tc2 O21 171.56(11) . . ?
O22 Tc2 N21 94.07(12) . . ?
O22 Tc2 N23 88.20(12) . . ?
N21 Tc2 Cl22 89.96(7) . . ?
N21 Tc2 Cl21 88.53(8) . . ?
N21 Tc2 N23 177.36(11) . . ?
N23 Tc2 Cl22 91.14(8) . . ?
N23 Tc2 Cl21 90.17(8) . . ?
C29 O21 Tc2 148.4(2) . . ?
C9 O1 Tc1 140.9(2) . . ?
C24 N21 Tc2 121.1(2) . . ?
C21 N21 Tc2 121.7(2) . . ?
C21 N21 C24 117.1(3) . . ?
C4 N1 Tc1 121.7(2) . . ?
C4 N1 C1 117.5(3) . . ?
C1 N1 Tc1 120.7(2) . . ?
C22 N22 C23 115.7(3) . . ?
C5 N3 Tc1 120.7(2) . . ?
C8 N3 Tc1 122.2(2) . . ?
C8 N3 C5 117.1(3) . . ?
C2 N2 C3 115.8(3) . . ?
C26 N24 C27 115.3(3) . . ?
C28 N23 Tc2 122.4(2) . . ?
C28 N23 C25 116.6(3) . . ?
C25 N23 Tc2 121.0(2) . . ?
C6 N4 C7 116.0(3) . . ?
H12A C12 H12B 107.6 . . ?
C13 C12 H12A 108.6 . . ?
C13 C12 H12B 108.6 . . ?
C11 C12 H12A 108.6 . . ?
C11 C12 H12B 108.6 . . ?
C11 C12 C13 114.6(3) . . ?
N21 C24 H24 119.6 . . ?
N21 C24 C23 120.8(3) . . ?
C23 C24 H24 119.6 . . ?
C12 C13 H13A 109.2 . . ?
C12 C13 H13B 109.2 . . ?
H13A C13 H13B 107.9 . . ?
C14 C13 C12 112.2(3) . . ?
C14 C13 H13A 109.2 . . ?
C14 C13 H13B 109.2 . . ?
C12 C11 H11A 109.1 . . ?
C12 C11 H11B 109.1 . . ?
C12 C11 C10 112.3(3) . . ?
H11A C11 H11B 107.9 . . ?
C10 C11 H11A 109.1 . . ?
C10 C11 H11B 109.1 . . ?
N22 C22 H22 118.6 . . ?
N22 C22 C21 122.8(3) . . ?
C21 C22 H22 118.6 . . ?
N22 C23 C24 122.4(3) . . ?
N22 C23 H23 118.8 . . ?
C24 C23 H23 118.8 . . ?
N21 C21 C22 121.0(3) . . ?
N21 C21 H21 119.5 . . ?
C22 C21 H21 119.5 . . ?
N1 C4 H4 119.6 . . ?
N1 C4 C3 120.7(3) . . ?
C3 C4 H4 119.6 . . ?
N24 C26 H26 118.5 . . ?
N24 C26 C25 123.1(3) . . ?
C25 C26 H26 118.5 . . ?
N2 C2 H2 118.5 . . ?
N2 C2 C1 123.0(4) . . ?
C1 C2 H2 118.5 . . ?
N2 C3 C4 122.5(4) . . ?
N2 C3 H3 118.8 . . ?
C4 C3 H3 118.8 . . ?
N3 C5 H5 119.8 . . ?
N3 C5 C6 120.4(4) . . ?
C6 C5 H5 119.8 . . ?
N23 C28 H28 119.3 . . ?
N23 C28 C27 121.5(3) . . ?
C27 C28 H28 119.3 . . ?
N4 C6 C5 123.0(4) . . ?
N4 C6 H6 118.5 . . ?
C5 C6 H6 118.5 . . ?
N1 C1 C2 120.4(3) . . ?
N1 C1 H1 119.8 . . ?
C2 C1 H1 119.8 . . ?
C13 C14 H14A 109.5 . . ?
C13 C14 H14B 109.5 . . ?
C13 C14 H14C 109.5 . . ?
H14A C14 H14B 109.5 . . ?
H14A C14 H14C 109.5 . . ?
H14B C14 H14C 109.5 . . ?
N24 C27 C28 122.7(3) . . ?
N24 C27 H27 118.6 . . ?
C28 C27 H27 118.6 . . ?
N23 C25 C26 120.8(3) . . ?
N23 C25 H25 119.6 . . ?
C26 C25 H25 119.6 . . ?
H34A C34 H34B 109.5 . . ?
H34A C34 H34C 109.5 . . ?
H34B C34 H34C 109.5 . . ?
C33 C34 H34A 109.5 . . ?
C33 C34 H34B 109.5 . . ?
C33 C34 H34C 109.5 . . ?
C11 C10 H10A 108.6 . . ?
C11 C10 H10B 108.6 . . ?
H10A C10 H10B 107.5 . . ?
C9 C10 C11 114.8(3) . . ?
C9 C10 H10A 108.6 . . ?
C9 C10 H10B 108.6 . . ?
N4 C7 H7 118.9 . . ?
N4 C7 C8 122.2(4) . . ?
C8 C7 H7 118.9 . . ?
N3 C8 C7 121.4(4) . . ?
N3 C8 H8 119.3 . . ?
C7 C8 H8 119.3 . . ?
H30A C30 H30B 107.6 . . ?
C29 C30 H30A 108.7 . . ?
C29 C30 H30B 108.7 . . ?
C31 C30 H30A 108.7 . . ?
C31 C30 H30B 108.7 . . ?
C31 C30 C29 114.3(4) . . ?
O1 C9 C10 113.2(3) . . ?
O1 C9 H9A 108.9 . . ?
O1 C9 H9B 108.9 . . ?
C10 C9 H9A 108.9 . . ?
C10 C9 H9B 108.9 . . ?
H9A C9 H9B 107.8 . . ?
O21 C29 C30 111.6(3) . . ?
O21 C29 H29A 109.3 . . ?
O21 C29 H29B 109.3 . . ?
C30 C29 H29A 109.3 . . ?
C30 C29 H29B 109.3 . . ?
H29A C29 H29B 108.0 . . ?
C30 C31 H31A 110.0 . . ?
C30 C31 H31B 110.0 . . ?
C30 C31 C32 108.3(5) . . ?
H31A C31 H31B 108.4 . . ?
C32 C31 H31A 110.0 . . ?
C32 C31 H31B 110.0 . . ?
C31 C32 H32A 107.2 . . ?
C31 C32 H32B 107.2 . . ?
H32A C32 H32B 106.8 . . ?
C33 C32 C31 120.6(6) . . ?
C33 C32 H32A 107.2 . . ?
C33 C32 H32B 107.2 . . ?
C34 C33 H33A 106.0 . . ?
C34 C33 H33B 106.0 . . ?
C32 C33 C34 125.2(5) . . ?
C32 C33 H33A 106.0 . . ?
C32 C33 H33B 106.0 . . ?
H33A C33 H33B 106.3 . . ?

loop_
_geom_bond_atom_site_label_1
_geom_bond_atom_site_label_2
_geom_bond_distance
_geom_bond_site_symmetry_2
_geom_bond_publ_flag
Tc1 Cl1 2.4418(9) . ?
Tc1 Cl2 2.3718(9) . ?
Tc1 O1 1.872(2) . ?
Tc1 O2 1.676(3) . ?
Tc1 N1 2.145(3) . ?
Tc1 N3 2.138(3) . ?
Tc2 Cl22 2.3819(8) . ?
Tc2 Cl21 2.4327(9) . ?
Tc2 O21 1.858(2) . ?
Tc2 O22 1.670(2) . ?
Tc2 N21 2.117(3) . ?
Tc2 N23 2.155(3) . ?
O21 C29 1.420(4) . ?
O1 C9 1.426(4) . ?
N21 C24 1.354(4) . ?
N21 C21 1.342(4) . ?
N1 C4 1.346(4) . ?
N1 C1 1.348(4) . ?
N22 C22 1.339(4) . ?
N22 C23 1.347(5) . ?
N3 C5 1.350(4) . ?
N3 C8 1.342(5) . ?
N2 C2 1.338(5) . ?
N2 C3 1.343(5) . ?
N24 C26 1.340(5) . ?
N24 C27 1.340(5) . ?
N23 C28 1.344(4) . ?
N23 C25 1.350(4) . ?
N4 C6 1.336(5) . ?
N4 C7 1.338(5) . ?
C12 H12A 0.9900 . ?
C12 H12B 0.9900 . ?
C12 C13 1.525(5) . ?
C12 C11 1.523(5) . ?
C24 H24 0.9500 . ?
C24 C23 1.381(5) . ?
C13 H13A 0.9900 . ?
C13 H13B 0.9900 . ?
C13 C14 1.517(5) . ?
C11 H11A 0.9900 . ?
C11 H11B 0.9900 . ?
C11 C10 1.533(5) . ?
C22 H22 0.9500 . ?
C22 C21 1.379(5) . ?
C23 H23 0.9500 . ?
C21 H21 0.9500 . ?
C4 H4 0.9500 . ?
C4 C3 1.391(5) . ?
C26 H26 0.9500 . ?
C26 C25 1.378(5) . ?
C2 H2 0.9500 . ?
C2 C1 1.386(5) . ?
C3 H3 0.9500 . ?
C5 H5 0.9500 . ?
C5 C6 1.391(5) . ?
C28 H28 0.9500 . ?
C28 C27 1.374(5) . ?
C6 H6 0.9500 . ?
C1 H1 0.9500 . ?
C14 H14A 0.9800 . ?
C14 H14B 0.9800 . ?
C14 H14C 0.9800 . ?
C27 H27 0.9500 . ?
C25 H25 0.9500 . ?
C34 H34A 0.9800 . ?
C34 H34B 0.9800 . ?
C34 H34C 0.9800 . ?
C34 C33 1.474(6) . ?
C10 H10A 0.9900 . ?
C10 H10B 0.9900 . ?
C10 C9 1.509(5) . ?
C7 H7 0.9500 . ?
C7 C8 1.388(5) . ?
C8 H8 0.9500 . ?
C30 H30A 0.9900 . ?
C30 H30B 0.9900 . ?
C30 C29 1.505(6) . ?
C30 C31 1.493(7) . ?
C9 H9A 0.9900 . ?
C9 H9B 0.9900 . ?
C29 H29A 0.9900 . ?
C29 H29B 0.9900 . ?
C31 H31A 0.9900 . ?
C31 H31B 0.9900 . ?
C31 C32 1.564(8) . ?
C32 H32A 0.9900 . ?
C32 H32B 0.9900 . ?
C32 C33 1.309(9) . ?
C33 H33A 0.9900 . ?
C33 H33B 0.9900 . ?

loop_
_geom_hbond_atom_site_label_D
_geom_hbond_atom_site_label_H
_geom_hbond_atom_site_label_A
_geom_hbond_distance_DH
_geom_hbond_distance_HA
_geom_hbond_distance_DA
_geom_hbond_angle_DHA
_geom_hbond_site_symmetry_A
_geom_hbond_publ_flag
C24 H24 O2 0.95 2.63 3.235(4) 122.3 1_455 yes
C23 H23 O2 0.95 2.64 3.252(4) 122.3 1_455 yes
C3 H3 O22 0.95 2.62 3.238(5) 123.5 . yes
C5 H5 N22 0.95 2.48 3.297(5) 143.9 2_665 yes
C1 H1 N24 0.95 2.59 3.369(5) 139.7 2_756 yes
C25 H25 N2 0.95 2.54 3.347(4) 142.9 2_656 yes

loop_
_geom_torsion_atom_site_label_1
_geom_torsion_atom_site_label_2
_geom_torsion_atom_site_label_3
_geom_torsion_atom_site_label_4
_geom_torsion
_geom_torsion_site_symmetry_1
_geom_torsion_site_symmetry_2
_geom_torsion_site_symmetry_3
_geom_torsion_site_symmetry_4
_geom_torsion_publ_flag
Tc1 O1 C9 C10 176.9(2) . . . . ?
Tc1 N1 C4 C3 -177.7(3) . . . . ?
Tc1 N1 C1 C2 177.7(3) . . . . ?
Tc1 N3 C5 C6 -176.9(3) . . . . ?
Tc1 N3 C8 C7 177.7(3) . . . . ?
Tc2 O21 C29 C30 161.1(3) . . . . ?
Tc2 N21 C24 C23 -176.0(3) . . . . ?
Tc2 N21 C21 C22 174.6(3) . . . . ?
Tc2 N23 C28 C27 178.7(3) . . . . ?
Tc2 N23 C25 C26 -178.2(3) . . . . ?
Cl1 Tc1 O1 C9 26.0(3) . . . . ?
Cl2 Tc1 O1 C9 -154.0(3) . . . . ?
Cl22 Tc2 O21 C29 146.6(5) . . . . ?
Cl21 Tc2 O21 C29 -35.1(5) . . . . ?
N21 Tc2 O21 C29 -123.5(5) . . . . ?
N21 C24 C23 N22 1.8(6) . . . . ?
O2 Tc1 O1 C9 -3.4(8) . . . . ?
N1 Tc1 O1 C9 -64.0(3) . . . . ?
N1 C4 C3 N2 0.3(6) . . . . ?
N22 C22 C21 N21 1.1(6) . . . . ?
N3 Tc1 O1 C9 116.2(3) . . . . ?
N3 C5 C6 N4 -0.6(6) . . . . ?
N2 C2 C1 N1 -0.2(6) . . . . ?
N24 C26 C25 N23 -0.1(6) . . . . ?
N23 Tc2 O21 C29 55.4(5) . . . . ?
N23 C28 C27 N24 -1.0(6) . . . . ?
N4 C7 C8 N3 -1.1(6) . . . . ?
C12 C11 C10 C9 -167.2(3) . . . . ?
C24 N21 C21 C22 -2.0(5) . . . . ?
C13 C12 C11 C10 178.7(3) . . . . ?
C11 C12 C13 C14 -173.5(3) . . . . ?
C11 C10 C9 O1 -62.1(4) . . . . ?
C22 N22 C23 C24 -2.7(5) . . . . ?
C23 N22 C22 C21 1.3(5) . . . . ?
C21 N21 C24 C23 0.6(5) . . . . ?
C4 N1 C1 C2 -0.7(5) . . . . ?
C26 N24 C27 C28 1.3(6) . . . . ?
C2 N2 C3 C4 -1.1(5) . . . . ?
C3 N2 C2 C1 1.1(5) . . . . ?
C5 N3 C8 C7 -0.1(5) . . . . ?
C28 N23 C25 C26 0.4(5) . . . . ?
C6 N4 C7 C8 1.3(6) . . . . ?
C1 N1 C4 C3 0.6(5) . . . . ?
C27 N24 C26 C25 -0.7(6) . . . . ?
C25 N23 C28 C27 0.1(5) . . . . ?
C7 N4 C6 C5 -0.5(6) . . . . ?
C8 N3 C5 C6 0.9(5) . . . . ?
C30 C31 C32 C33 -159.6(8) . . . . ?
C29 C30 C31 C32 174.9(5) . . . . ?
C31 C30 C29 O21 -70.3(5) . . . . ?
C31 C32 C33 C34 -175.3(6) . . . . ?
